data_4503400
loop_
_publ_author_name
'Huang, Xue-Feng'
'Fu, Da-Wei'
'Xiong, Ren-Gen'

_publ_section_title
;
 Copper(I) Bromide-Mediated Coupling of Imidazoles. Trapping and X-Ray
 Crystal Structures of the Reaction Intermediates
;
_journal_issue 6
_journal_name_full 'Crystal Growth &amp; Design'
_journal_page_first 1795
_journal_paper_doi 10.1021/cg701085c
_journal_volume 8
_journal_year 2008
_chemical_formula_moiety 'C17 H20 N2'
_chemical_formula_sum 'C17 H20 N2'
_chemical_formula_weight 252.35
_chemical_name_systematic
; 
 ? 
;
_space_group_IT_number 88
_symmetry_cell_setting tetragonal
_symmetry_space_group_name_Hall '-I 4ad'
_symmetry_space_group_name_H-M 'I 41/a :2'
_atom_sites_solution_hydrogens geom
_atom_sites_solution_primary direct
_atom_sites_solution_secondary difmap
_audit_creation_method SHELXL-97
_cell_angle_alpha 90.00
_cell_angle_beta 90.00
_cell_angle_gamma 90.00
_cell_formula_units_Z 16
_cell_length_a 9.9847(8)
_cell_length_b 9.9847(8)
_cell_length_c 61.680(8)
_cell_measurement_reflns_used 1495
_cell_measurement_temperature 273(2)
_cell_measurement_theta_max 18.05
_cell_measurement_theta_min 2.27
_cell_volume 6149.1(11)
_computing_cell_refinement SMART
_computing_data_collection 'SMART (Bruker, 2000)'
_computing_data_reduction 'SAINT (Bruker, 2000)'
_computing_molecular_graphics SHELXTL
_computing_publication_material SHELXTL
_computing_structure_refinement SHELXTL
_computing_structure_solution 'SHELXTL (Bruker, 2000)'
_diffrn_ambient_temperature 273(2)
_diffrn_measured_fraction_theta_full 1.000
_diffrn_measured_fraction_theta_max 1.000
_diffrn_measurement_device_type 'Bruker Smart Apex CCD area detector'
_diffrn_measurement_method 'phi and omega scans'
_diffrn_radiation_monochromator graphite
_diffrn_radiation_source 'sealed tube'
_diffrn_radiation_type MoK\a
_diffrn_radiation_wavelength 0.71073
_diffrn_reflns_av_R_equivalents 0.0291
_diffrn_reflns_av_sigmaI/netI 0.0467
_diffrn_reflns_limit_h_max 10
_diffrn_reflns_limit_h_min -12
_diffrn_reflns_limit_k_max 10
_diffrn_reflns_limit_k_min -12
_diffrn_reflns_limit_l_max 74
_diffrn_reflns_limit_l_min -74
_diffrn_reflns_number 16184
_diffrn_reflns_theta_full 25.50
_diffrn_reflns_theta_max 25.50
_diffrn_reflns_theta_min 2.07
_exptl_absorpt_coefficient_mu 0.064
_exptl_absorpt_correction_T_max 0.98
_exptl_absorpt_correction_T_min 0.98
_exptl_absorpt_correction_type multi-scan
_exptl_absorpt_process_details 'SADABS, Bruker(2000)'
_exptl_crystal_density_diffrn 1.090
_exptl_crystal_density_method 'not measured'
_exptl_crystal_F_000 2176
_exptl_crystal_size_max 0.32
_exptl_crystal_size_mid 0.22
_exptl_crystal_size_min 0.22
_refine_diff_density_max 0.268
_refine_diff_density_min -0.140
_refine_diff_density_rms 0.068
_refine_ls_extinction_coef 0.00157(17)
_refine_ls_extinction_expression Fc^*^=kFc[1+0.001xFc^2^\l^3^/sin(2\q)]^-1/4^
_refine_ls_extinction_method SHELXL
_refine_ls_goodness_of_fit_ref 1.093
_refine_ls_hydrogen_treatment constr
_refine_ls_matrix_type full
_refine_ls_number_parameters 246
_refine_ls_number_reflns 2867
_refine_ls_number_restraints 0
_refine_ls_restrained_S_all 1.093
_refine_ls_R_factor_all 0.0895
_refine_ls_R_factor_gt 0.0511
_refine_ls_shift/su_max 0.000
_refine_ls_shift/su_mean 0.000
_refine_ls_structure_factor_coef Fsqd
_refine_ls_weighting_details 'calc w=1/[\s^2^(Fo^2^)+(0.04P)^2^] where P=(Fo^2^+2Fc^2^)/3'
_refine_ls_weighting_scheme calc
_refine_ls_wR_factor_gt 0.1028
_refine_ls_wR_factor_ref 0.1071
_reflns_number_gt 1501
_reflns_number_total 2867
_reflns_threshold_expression >2sigma(I)
_cod_data_source_file cg701085c-file002.cif
_cod_data_source_block 1
_cod_depositor_comments
;
The following automatic conversions were performed:

'_symmetry_cell_setting' value 'Tetragonal' changed to 'tetragonal'
according to /home/saulius/struct/CIF-dictionaries/cif_core.dic
dictionary named 'cif_core.dic' version 2.4.1 from 2010-06-29.

Automatic conversion script
Id: cif_fix_values 1715 2011-07-08 13:25:40Z adriana 
;
_cod_original_cell_volume 6149.2(11)
_cod_original_sg_symbol_H-M 'I4(1)/a  '
_cod_database_code 4503400

loop_
_symmetry_equiv_pos_as_xyz
'x, y, z'
'-x+1/2, -y, z+1/2'
'-y+3/4, x+1/4, z+1/4'
'y+3/4, -x+3/4, z+3/4'
'x+1/2, y+1/2, z+1/2'
'-x+1, -y+1/2, z+1'
'-y+5/4, x+3/4, z+3/4'
'y+5/4, -x+5/4, z+5/4'
'-x, -y, -z'
'x-1/2, y, -z-1/2'
'y-3/4, -x-1/4, -z-1/4'
'-y-3/4, x-3/4, -z-3/4'
'-x+1/2, -y+1/2, -z+1/2'
'x, y+1/2, -z'
'y-1/4, -x+1/4, -z+1/4'
'-y-1/4, x-1/4, -z-1/4'

loop_
_atom_site_label
_atom_site_type_symbol
_atom_site_fract_x
_atom_site_fract_y
_atom_site_fract_z
_atom_site_U_iso_or_equiv
_atom_site_adp_type
_atom_site_occupancy
_atom_site_symmetry_multiplicity
_atom_site_calc_flag
_atom_site_refinement_flags
_atom_site_disorder_assembly
_atom_site_disorder_group
C1 C 0.24977(17) 0.59108(16) 0.03393(3) 0.0608(4) Uani 1 1 d . . .
C2 C 0.3640(2) 0.53128(19) 0.02735(3) 0.0820(6) Uani 1 1 d . . .
H2A H 0.4458 0.5690 0.0312 0.098 Uiso 1 1 calc R . .
C3 C 0.3626(2) 0.4171(2) 0.01523(3) 0.0904(7) Uani 1 1 d . . .
H3A H 0.4426 0.3779 0.0108 0.109 Uiso 1 1 calc R . .
C4 C 0.2394(2) 0.3587(2) 0.00944(3) 0.0829(6) Uani 1 1 d . . .
H4A H 0.2378 0.2818 0.0009 0.100 Uiso 1 1 calc R . .
C5 C 0.1250(2) 0.4137(2) 0.01611(3) 0.0936(7) Uani 1 1 d . . .
H5A H 0.0433 0.3735 0.0129 0.112 Uiso 1 1 calc R . .
C6 C 0.1298(2) 0.5308(2) 0.02784(3) 0.0860(6) Uani 1 1 d . . .
H6A H 0.0497 0.5713 0.0319 0.103 Uiso 1 1 calc R . .
C7 C 0.25047(15) 0.71392(16) 0.04692(3) 0.0578(4) Uani 1 1 d . A .
C8 C 0.31790(16) 0.88496(17) 0.06544(3) 0.0640(5) Uani 1 1 d . . .
C9 C 0.3699(11) 0.9807(11) 0.08240(15) 0.087(2) Uani 0.498(3) 1 d P A 1
C10 C 0.3248(10) 0.9174(10) 0.10374(11) 0.094(3) Uani 0.498(3) 1 d P A 1
H10A H 0.3618 0.8279 0.1049 0.113 Uiso 0.498(3) 1 calc PR A 1
H10B H 0.3585 0.9701 0.1158 0.113 Uiso 0.498(3) 1 calc PR A 1
C11 C 0.1915(5) 0.9113(5) 0.10476(7) 0.0865(15) Uani 0.498(3) 1 d P A 1
H11A H 0.1586 0.9596 0.1173 0.104 Uiso 0.498(3) 1 calc PR A 1
H11B H 0.1617 0.8190 0.1057 0.104 Uiso 0.498(3) 1 calc PR A 1
C12 C 0.1419(9) 0.9761(8) 0.08396(12) 0.084(2) Uani 0.498(3) 1 d P A 1
H12A H 0.0491 1.0080 0.0837 0.101 Uiso 0.498(3) 1 calc PR A 1
C13 C 0.18513(17) 0.88168(18) 0.06622(3) 0.0660(5) Uani 1 1 d . A .
C14 C 0.2497(7) 1.0779(7) 0.08217(10) 0.090(2) Uani 0.498(3) 1 d P A 1
C15 C 0.2441(15) 1.1839(18) 0.09985(19) 0.091(2) Uani 0.498(3) 1 d P A 1
H15A H 0.2460 1.1413 0.1138 0.136 Uiso 0.498(3) 1 calc PR A 1
H15B H 0.1629 1.2347 0.0984 0.136 Uiso 0.498(3) 1 calc PR A 1
H15C H 0.3197 1.2427 0.0985 0.136 Uiso 0.498(3) 1 calc PR A 1
C16 C 0.2512(6) 1.1564(7) 0.06053(10) 0.0870(19) Uani 0.498(3) 1 d P A 1
H16A H 0.3244 1.2187 0.0606 0.130 Uiso 0.498(3) 1 calc PR A 1
H16B H 0.1684 1.2043 0.0589 0.130 Uiso 0.498(3) 1 calc PR A 1
H16C H 0.2616 1.0949 0.0487 0.130 Uiso 0.498(3) 1 calc PR A 1
C17 C 0.5060(4) 1.0145(4) 0.08445(6) 0.0878(14) Uani 0.498(3) 1 d P A 1
H17A H 0.5167 1.0781 0.0960 0.132 Uiso 0.498(3) 1 calc PR A 1
H17B H 0.5372 1.0532 0.0711 0.132 Uiso 0.498(3) 1 calc PR A 1
H17C H 0.5570 0.9354 0.0876 0.132 Uiso 0.498(3) 1 calc PR A 1
C9' C 0.3664(10) 1.0169(9) 0.07423(14) 0.078(2) Uani 0.502(3) 1 d P A 2
H9'A H 0.4603 1.0190 0.0788 0.094 Uiso 0.502(3) 1 calc PR A 2
C10' C 0.3254(5) 1.1246(4) 0.05771(7) 0.0759(14) Uani 0.502(3) 1 d P A 2
H10C H 0.3589 1.2122 0.0618 0.091 Uiso 0.502(3) 1 calc PR A 2
H10D H 0.3572 1.1029 0.0433 0.091 Uiso 0.502(3) 1 calc PR A 2
C11' C 0.1740(5) 1.1186(6) 0.05899(9) 0.0801(16) Uani 0.502(3) 1 d P A 2
H11C H 0.1385 1.2059 0.0628 0.096 Uiso 0.502(3) 1 calc PR A 2
H11D H 0.1372 1.0930 0.0450 0.096 Uiso 0.502(3) 1 calc PR A 2
C12' C 0.1354(8) 1.0175(7) 0.07587(13) 0.0754(17) Uani 0.502(3) 1 d P A 2
C14' C 0.2622(7) 1.0293(7) 0.09271(10) 0.0901(18) Uani 0.502(3) 1 d P A 2
C15' C 0.2761(14) 1.1712(17) 0.1059(2) 0.096(3) Uani 0.502(3) 1 d P A 2
H15D H 0.2736 1.2443 0.0958 0.144 Uiso 0.502(3) 1 calc PR A 2
H15E H 0.3596 1.1726 0.1136 0.144 Uiso 0.502(3) 1 calc PR A 2
H15F H 0.2034 1.1797 0.1160 0.144 Uiso 0.502(3) 1 calc PR A 2
C16' C 0.2785(11) 0.9185(10) 0.11276(11) 0.094(3) Uani 0.502(3) 1 d P A 2
H16D H 0.3552 0.9410 0.1214 0.141 Uiso 0.502(3) 1 calc PR A 2
H16E H 0.2899 0.8305 0.1068 0.141 Uiso 0.502(3) 1 calc PR A 2
H16F H 0.1997 0.9201 0.1217 0.141 Uiso 0.502(3) 1 calc PR A 2
C17' C -0.0009(4) 1.0180(4) 0.08526(7) 0.0922(14) Uani 0.502(3) 1 d P A 2
H17D H -0.0657 1.0076 0.0739 0.138 Uiso 0.502(3) 1 calc PR A 2
H17E H -0.0161 1.1014 0.0926 0.138 Uiso 0.502(3) 1 calc PR A 2
H17F H -0.0094 0.9455 0.0954 0.138 Uiso 0.502(3) 1 calc PR A 2
N1 N 0.36163(12) 0.77824(14) 0.05334(2) 0.0638(4) Uani 1 1 d . A .
H1A H 0.4432 0.7570 0.0505 0.077 Uiso 0.498(3) 1 calc PR . .
N2 N 0.13901(12) 0.77608(14) 0.05465(2) 0.0673(4) Uani 1 1 d . . .
H2B H 0.0569 0.7532 0.0526 0.081 Uiso 0.502(3) 1 calc PR A .

loop_
_atom_site_aniso_label
_atom_site_aniso_U_11
_atom_site_aniso_U_22
_atom_site_aniso_U_33
_atom_site_aniso_U_23
_atom_site_aniso_U_13
_atom_site_aniso_U_12
C1 0.0614(11) 0.0562(10) 0.0647(10) 0.0020(8) -0.0055(8) -0.0086(8)
C2 0.0711(13) 0.0821(14) 0.0929(14) -0.0418(11) 0.0044(10) 0.0134(10)
C3 0.0922(15) 0.0873(15) 0.0917(14) -0.0391(12) 0.0045(12) 0.0202(11)
C4 0.0905(15) 0.0766(14) 0.0817(13) -0.0225(10) -0.0077(12) -0.0050(11)
C5 0.0972(17) 0.0959(16) 0.0879(14) -0.0494(12) -0.0163(12) -0.0121(13)
C6 0.0828(14) 0.0829(14) 0.0924(14) -0.0163(11) -0.0113(11) -0.0014(11)
C7 0.0456(9) 0.0616(10) 0.0662(10) 0.0021(8) -0.0029(8) 0.0015(7)
C8 0.0443(9) 0.0651(11) 0.0825(12) -0.0114(9) -0.0010(8) -0.0010(8)
C9 0.077(4) 0.087(6) 0.097(7) -0.007(4) -0.003(4) -0.003(4)
C10 0.110(7) 0.092(4) 0.080(6) 0.007(4) -0.043(4) -0.015(4)
C11 0.100(4) 0.097(3) 0.062(3) -0.006(3) 0.018(3) 0.038(3)
C12 0.081(4) 0.074(5) 0.097(6) 0.004(3) 0.017(4) 0.032(3)
C13 0.0577(10) 0.0636(11) 0.0768(11) -0.0099(9) 0.0027(9) 0.0099(8)
C14 0.094(4) 0.093(5) 0.084(4) -0.053(4) -0.025(4) 0.042(4)
C15 0.101(6) 0.094(5) 0.076(6) -0.039(5) -0.030(4) 0.018(4)
C16 0.089(5) 0.076(4) 0.095(4) 0.003(3) 0.025(4) 0.037(4)
C17 0.085(3) 0.093(3) 0.085(3) -0.031(2) -0.021(2) -0.033(2)
C9' 0.070(3) 0.067(5) 0.098(6) -0.005(4) -0.039(4) -0.008(3)
C10' 0.084(4) 0.051(3) 0.093(3) -0.021(2) 0.035(3) -0.017(2)
C11' 0.082(4) 0.065(3) 0.094(3) 0.016(2) -0.010(3) 0.025(3)
C12' 0.078(3) 0.053(4) 0.096(5) 0.002(3) 0.017(3) 0.027(3)
C14' 0.084(4) 0.097(5) 0.089(5) -0.020(3) -0.019(4) 0.009(3)
C15' 0.106(7) 0.098(5) 0.083(7) -0.056(5) -0.024(4) 0.026(5)
C16' 0.126(7) 0.086(4) 0.071(5) 0.035(4) -0.050(4) -0.065(5)
C17' 0.084(3) 0.100(3) 0.092(3) -0.023(2) 0.013(2) 0.007(2)
N1 0.0386(7) 0.0691(9) 0.0836(10) -0.0102(7) -0.0027(7) -0.0006(6)
N2 0.0407(8) 0.0686(9) 0.0925(11) -0.0040(8) -0.0009(7) 0.0033(6)

loop_
_atom_type_symbol
_atom_type_description
_atom_type_scat_dispersion_real
_atom_type_scat_dispersion_imag
_atom_type_scat_source
C C 0.0033 0.0016 'International Tables Vol C Tables 4.2.6.8 and 6.1.1.4'
H H 0.0000 0.0000 'International Tables Vol C Tables 4.2.6.8 and 6.1.1.4'
N N 0.0061 0.0033 'International Tables Vol C Tables 4.2.6.8 and 6.1.1.4'

loop_
_geom_angle_atom_site_label_1
_geom_angle_atom_site_label_2
_geom_angle_atom_site_label_3
_geom_angle
C2 C1 C6 117.03(17)
C2 C1 C7 122.07(16)
C6 C1 C7 120.90(16)
C1 C2 C3 121.8(2)
C1 C2 H2A 119.1
C3 C2 H2A 119.1
C2 C3 C4 119.62(18)
C2 C3 H3A 120.2
C4 C3 H3A 120.2
C5 C4 C3 120.05(18)
C5 C4 H4A 120.0
C3 C4 H4A 120.0
C4 C5 C6 118.8(2)
C4 C5 H5A 120.6
C6 C5 H5A 120.6
C5 C6 C1 122.64(19)
C5 C6 H6A 118.7
C1 C6 H6A 118.7
N1 C7 N2 110.78(14)
N1 C7 C1 124.47(14)
N2 C7 C1 124.73(15)
C13 C8 N1 108.57(15)
C13 C8 C9' 109.3(4)
N1 C8 C9' 140.7(5)
C13 C8 C9 109.5(4)
N1 C8 C9 139.4(4)
C17 C9 C8 123.2(8)
C17 C9 C10 107.8(7)
C8 C9 C10 103.6(8)
C17 C9 C14 126.9(8)
C8 C9 C14 97.2(6)
C10 C9 C14 92.3(8)
C11 C10 C9 110.7(8)
C11 C10 H10A 109.5
C9 C10 H10A 109.5
C11 C10 H10B 109.5
C9 C10 H10B 109.5
H10A C10 H10B 108.1
C10 C11 C12 105.4(5)
C10 C11 H11A 110.7
C12 C11 H11A 110.7
C10 C11 H11B 110.7
C12 C11 H11B 110.7
H11A C11 H11B 108.8
C14 C12 C13 99.6(5)
C14 C12 C11 96.7(6)
C13 C12 C11 104.7(4)
C14 C12 H12A 117.5
C13 C12 H12A 117.5
C11 C12 H12A 117.5
C8 C13 N2 109.86(15)
C8 C13 C12 107.3(4)
N2 C13 C12 140.6(4)
C8 C13 C12' 108.1(3)
N2 C13 C12' 140.2(4)
C12 C14 C15 113.4(9)
C12 C14 C9 97.6(6)
C15 C14 C9 117.4(7)
C12 C14 C16 114.7(6)
C15 C14 C16 105.5(8)
C9 C14 C16 108.6(6)
C14 C15 H15A 109.5
C14 C15 H15B 109.5
H15A C15 H15B 109.5
C14 C15 H15C 109.5
H15A C15 H15C 109.5
H15B C15 H15C 109.5
C14 C16 H16A 109.5
C14 C16 H16B 109.5
H16A C16 H16B 109.5
C14 C16 H16C 109.5
H16A C16 H16C 109.5
H16B C16 H16C 109.5
C9 C17 H17A 109.5
C9 C17 H17B 109.5
H17A C17 H17B 109.5
C9 C17 H17C 109.5
H17A C17 H17C 109.5
H17B C17 H17C 109.5
C8 C9' C10' 106.8(5)
C8 C9' C14' 96.8(6)
C10' C9' C14' 104.7(7)
C8 C9' H9'A 115.5
C10' C9' H9'A 115.5
C14' C9' H9'A 115.5
C11' C10' C9' 101.7(5)
C11' C10' H10C 111.4
C9' C10' H10C 111.4
C11' C10' H10D 111.4
C9' C10' H10D 111.4
H10C C10' H10D 109.3
C12' C11' C10' 108.6(5)
C12' C11' H11C 110.0
C10' C11' H11C 110.0
C12' C11' H11D 110.0
C10' C11' H11D 110.0
H11C C11' H11D 108.4
C17' C12' C11' 120.4(5)
C17' C12' C13 116.4(5)
C11' C12' C13 103.8(5)
C17' C12' C14' 117.5(6)
C11' C12' C14' 101.1(6)
C13 C12' C14' 93.3(4)
C9' C14' C15' 112.2(9)
C9' C14' C12' 92.7(5)
C15' C14' C12' 116.2(6)
C9' C14' C16' 115.3(6)
C15' C14' C16' 101.4(6)
C12' C14' C16' 119.8(6)
C14' C15' H15D 109.5
C14' C15' H15E 109.5
H15D C15' H15E 109.5
C14' C15' H15F 109.5
H15D C15' H15F 109.5
H15E C15' H15F 109.5
C14' C16' H16D 109.5
C14' C16' H16E 109.5
H16D C16' H16E 109.5
C14' C16' H16F 109.5
H16D C16' H16F 109.5
H16E C16' H16F 109.5
C12' C17' H17D 109.5
C12' C17' H17E 109.5
H17D C17' H17E 109.5
C12' C17' H17F 109.5
H17D C17' H17F 109.5
H17E C17' H17F 109.5
C7 N1 C8 105.60(13)
C7 N1 H1A 127.2
C8 N1 H1A 127.2
C13 N2 C7 105.18(13)
C13 N2 H2B 127.4
C7 N2 H2B 127.4

loop_
_geom_bond_atom_site_label_1
_geom_bond_atom_site_label_2
_geom_bond_distance
C1 C2 1.350(2)
C1 C6 1.393(2)
C1 C7 1.465(2)
C2 C3 1.364(2)
C2 H2A 0.9300
C3 C4 1.407(3)
C3 H3A 0.9300
C4 C5 1.332(3)
C4 H4A 0.9300
C5 C6 1.376(3)
C5 H5A 0.9300
C6 H6A 0.9300
C7 N1 1.3421(19)
C7 N2 1.3605(19)
C8 C13 1.327(2)
C8 N1 1.372(2)
C8 C9' 1.504(10)
C8 C9 1.509(11)
C9 C17 1.407(11)
C9 C10 1.527(11)
C9 C14 1.543(12)
C10 C11 1.334(11)
C10 H10A 0.9700
C10 H10B 0.9700
C11 C12 1.520(8)
C11 H11A 0.9700
C11 H11B 0.9700
C12 C14 1.486(12)
C12 C13 1.507(9)
C12 H12A 0.9800
C13 N2 1.354(2)
C13 C12' 1.562(8)
C14 C15 1.520(16)
C14 C16 1.548(9)
C15 H15A 0.9600
C15 H15B 0.9600
C15 H15C 0.9600
C16 H16A 0.9600
C16 H16B 0.9600
C16 H16C 0.9600
C17 H17A 0.9600
C17 H17B 0.9600
C17 H17C 0.9600
C9' C10' 1.536(9)
C9' C14' 1.548(13)
C9' H9'A 0.9800
C10' C11' 1.516(7)
C10' H10C 0.9700
C10' H10D 0.9700
C11' C12' 1.500(8)
C11' H11C 0.9700
C11' H11D 0.9700
C12' C17' 1.479(9)
C12' C14' 1.642(11)
C14' C15' 1.640(17)
C14' C16' 1.667(10)
C15' H15D 0.9600
C15' H15E 0.9600
C15' H15F 0.9600
C16' H16D 0.9600
C16' H16E 0.9600
C16' H16F 0.9600
C17' H17D 0.9600
C17' H17E 0.9600
C17' H17F 0.9600
N1 H1A 0.8600
N2 H2B 0.8600

loop_
_geom_hbond_atom_site_label_D
_geom_hbond_atom_site_label_H
_geom_hbond_atom_site_label_A
_geom_hbond_distance_DH
_geom_hbond_distance_HA
_geom_hbond_distance_DA
_geom_hbond_angle_DHA
_geom_hbond_site_symmetry_A
N1 H1A N1 0.86 1.99 2.820(3) 162.5 6_564
N2 H2B N2 0.86 1.98 2.824(3) 166.1 6_464
